data_7131391
loop_
_publ_author_name
'Ghosh, Saurajit'
'Bhambri, Himanshi'
'Singh, Ajeet Kumar'
'Mandal, Sanjay K.'
'Roy, Lisa'
'Addy, Partha Sarathi'

_publ_section_title
;
 A convenient route to a vinylogous dicyano aryl based AIEgen with
 switchable mechanochromic luminescence properties.
;
_journal_issue 30
_journal_name_full 'Chemical communications (Cambridge, England)'
_journal_page_first 4463
_journal_page_last 4466
_journal_paper_doi 10.1039/d3cc00057e
_journal_volume 59
_journal_year 2023
_chemical_formula_moiety 'C23 H14 N4, 1.25(C H4 O)'
_chemical_formula_sum 'C24.25 H19 N4 O1.25'
_chemical_formula_weight 386.43
_space_group_crystal_system monoclinic
_space_group_IT_number 14
_space_group_name_Hall '-P 2ybc'
_space_group_name_H-M_alt 'P 1 21/c 1'
_atom_sites_solution_hydrogens geom
_audit_creation_method 'APEX3 v2018.7-2'
_audit_update_record
;
2023-02-23 deposited with the CCDC.	2023-03-07 downloaded from the CCDC.
;
_cell_angle_alpha 90
_cell_angle_beta 95.868(6)
_cell_angle_gamma 90
_cell_formula_units_Z 4
_cell_length_a 9.9540(15)
_cell_length_b 27.051(4)
_cell_length_c 7.6877(12)
_cell_measurement_reflns_used 9418
_cell_measurement_temperature 100(2)
_cell_measurement_theta_max 66.74
_cell_measurement_theta_min 4.76
_cell_volume 2059.2(5)
_computing_cell_refinement 'SAINT V8.38A (Bruker, 2018)'
_computing_data_collection 'APEX3 v2018.7-2'
_computing_data_reduction 'SAINT V8.38A (Bruker, 2018)'
_computing_molecular_graphics 'Olex2 (Dolomanov et al., 2009)'
_computing_publication_material 'Olex2 (Dolomanov et al., 2009)'
_computing_structure_refinement 'XL (Sheldrick, 2008)'
_computing_structure_solution 'SHELXT 2014/5 (Sheldrick, 2014)'
_diffrn_ambient_temperature 100.0
_diffrn_detector_area_resol_mean 7.9
_diffrn_detector_type 'CCD area detector'
_diffrn_measured_fraction_theta_full 0.997
_diffrn_measured_fraction_theta_max 0.997
_diffrn_measurement_device 'three-circle diffractometer'
_diffrn_measurement_device_type 'Bruker APEX-II CCD'
_diffrn_measurement_method '\w and \f scans'
_diffrn_radiation_type 'Cu K\a'
_diffrn_radiation_wavelength 1.54178
_diffrn_reflns_av_R_equivalents 0.0838
_diffrn_reflns_av_unetI/netI 0.0496
_diffrn_reflns_Laue_measured_fraction_full 0.997
_diffrn_reflns_Laue_measured_fraction_max 0.997
_diffrn_reflns_limit_h_max 11
_diffrn_reflns_limit_h_min -11
_diffrn_reflns_limit_k_max 32
_diffrn_reflns_limit_k_min -31
_diffrn_reflns_limit_l_max 9
_diffrn_reflns_limit_l_min -9
_diffrn_reflns_number 29626
_diffrn_reflns_point_group_measured_fraction_full 0.997
_diffrn_reflns_point_group_measured_fraction_max 0.997
_diffrn_reflns_theta_full 66.734
_diffrn_reflns_theta_max 66.734
_diffrn_reflns_theta_min 4.465
_exptl_absorpt_coefficient_mu 0.634
_exptl_absorpt_correction_T_max 0.7528
_exptl_absorpt_correction_T_min 0.5754
_exptl_absorpt_correction_type multi-scan
_exptl_absorpt_process_details
;
SADABS-2016/2 (Bruker,2016/2) was used for absorption correction.
wR2(int) was 0.1484 before and 0.1160 after correction.
The Ratio of minimum to maximum transmission is 0.7643.
The \l/2 correction factor is Not present.
;
_exptl_crystal_colour yellow
_exptl_crystal_colour_primary yellow
_exptl_crystal_density_diffrn 1.246
_exptl_crystal_description rod
_exptl_crystal_F_000 810
_exptl_crystal_size_max 0.3
_exptl_crystal_size_mid 0.25
_exptl_crystal_size_min 0.2
_refine_diff_density_max 0.359
_refine_diff_density_min -0.229
_refine_diff_density_rms 0.058
_refine_ls_extinction_method none
_refine_ls_goodness_of_fit_ref 1.069
_refine_ls_hydrogen_treatment constr
_refine_ls_matrix_type full
_refine_ls_number_parameters 294
_refine_ls_number_reflns 3638
_refine_ls_number_restraints 10
_refine_ls_restrained_S_all 1.071
_refine_ls_R_factor_all 0.0576
_refine_ls_R_factor_gt 0.0532
_refine_ls_shift/su_max 0.000
_refine_ls_shift/su_mean 0.000
_refine_ls_structure_factor_coef Fsqd
_refine_ls_weighting_details 'w=1/[\s^2^(Fo^2^)+(0.0896P)^2^+0.4761P] where P=(Fo^2^+2Fc^2^)/3'
_refine_ls_weighting_scheme calc
_refine_ls_wR_factor_gt 0.1416
_refine_ls_wR_factor_ref 0.1483
_reflns_Friedel_coverage 0.000
_reflns_number_gt 3253
_reflns_number_total 3638
_reflns_threshold_expression 'I > 2\s(I)'
_cod_data_source_file d3cc00057e2.cif
_cod_data_source_block bidcpv
_cod_depositor_comments 'Adding full bibliography for 7131390--7131391.cif.'
_cod_database_code 7131391
_shelx_space_group_comment
;
The symmetry employed for this shelxl refinement is uniquely defined
by the following loop, which should always be used as a source of
symmetry information in preference to the above space-group names.
They are only intended as comments.
;
_olex2_refinement_description
;
1. Fixed Uiso
 At 1.2 times of:
  All C(H) groups, All N(H) groups
 At 1.5 times of:
  All C(H,H,H) groups, All O(H) groups
2. Rigid bond restraints
 O1A, C24
 with sigma for 1-2 distances of 0.001 and sigma for 1-3 distances of 0.001
3. Uiso/Uaniso restraints and constraints
: with sigma of 0.01 and sigma for terminal atoms of 0.02
Uanis(C24) \\sim Ueq: with sigma of 0.005 and sigma for terminal atoms of 0.01
4. Rigid body (RIGU) restrains
 C25, O1B
 with sigma for 1-2 distances of 0.001 and sigma for 1-3 distances of 0.001
 O1A, C24
 with sigma for 1-2 distances of 0.001 and sigma for 1-3 distances of 0.001
5. Others
 Fixed Sof: H1(0.5) H2(0.5) O1A(0.5) H1A(0.5) C24(0.5) H24A(0.5) H24B(0.5)
 H24C(0.5) O1C(0.5) H1C(0.5) C26(0.5) H26A(0.5) H26B(0.5) H26C(0.5) C25(0.25)
 H25A(0.25) H25B(0.25) H25C(0.25) O1B(0.25) H1B(0.25)
6.a Aromatic/amide H refined with riding coordinates:
 N1(H1), N2(H2), C4(H4), C5(H5), C7(H7), C13(H13), C14(H14), C15(H15),
 C16(H16), C17(H17), C19(H19), C20(H20), C21(H21), C22(H22), C23(H23)
6.b Idealised Me refined as rotating group:
 C24(H24A,H24B,H24C), C26(H26A,H26B,H26C), C25(H25A,H25B,H25C)
6.c Idealised tetrahedral OH refined as rotating group:
 O1A(H1A), O1C(H1C), O1B(H1B)
;
_olex2_submission_special_instructions 'No special instructions were received'

loop_
_space_group_symop_operation_xyz
'x, y, z'
'-x, y+1/2, -z+1/2'
'-x, -y, -z'
'x, -y-1/2, z-1/2'

loop_
_atom_site_label
_atom_site_type_symbol
_atom_site_fract_x
_atom_site_fract_y
_atom_site_fract_z
_atom_site_U_iso_or_equiv
_atom_site_adp_type
_atom_site_occupancy
_atom_site_site_symmetry_order
_atom_site_calc_flag
_atom_site_refinement_flags_posn
_atom_site_refinement_flags_adp
_atom_site_refinement_flags_occupancy
_atom_site_disorder_assembly
_atom_site_disorder_group
N1 N 0.41487(13) 0.47856(5) 0.73467(18) 0.0371(3) Uani 1 1 d . . . . .
H1 H 0.490938 0.489503 0.699776 0.045 Uiso 0.5 1 calc R . P . .
N2 N 0.22314(14) 0.47669(5) 0.86029(18) 0.0386(3) Uani 1 1 d . . . . .
H2 H 0.156126 0.486107 0.918923 0.046 Uiso 0.5 1 calc R . P . .
N3 N 0.07372(16) 0.17218(5) 0.6251(2) 0.0502(4) Uani 1 1 d . . . . .
N4 N 0.43472(15) 0.24453(5) 0.8063(2) 0.0501(4) Uani 1 1 d . . . . .
C1 C 0.33015(15) 0.50372(5) 0.82716(19) 0.0338(3) Uani 1 1 d . . . . .
C2 C 0.23876(15) 0.43099(5) 0.7840(2) 0.0340(3) Uani 1 1 d . . . . .
C3 C 0.35977(15) 0.43249(5) 0.7052(2) 0.0330(3) Uani 1 1 d . . . . .
C4 C 0.40244(16) 0.39244(6) 0.6115(2) 0.0382(4) Uani 1 1 d . . . . .
H4 H 0.483248 0.393871 0.555784 0.046 Uiso 1 1 calc R . . . .
C5 C 0.32352(15) 0.35089(5) 0.6027(2) 0.0362(4) Uani 1 1 d . . . . .
H5 H 0.350618 0.323010 0.539757 0.043 Uiso 1 1 calc R . . . .
C6 C 0.20240(15) 0.34829(5) 0.6849(2) 0.0339(3) Uani 1 1 d . . . . .
C7 C 0.15812(15) 0.38899(6) 0.7743(2) 0.0373(4) Uani 1 1 d . . . . .
H7 H 0.075747 0.388051 0.826625 0.045 Uiso 1 1 calc R . . . .
C8 C 0.12218(15) 0.30253(5) 0.67282(19) 0.0333(3) Uani 1 1 d . . . . .
C9 C 0.18444(15) 0.25745(5) 0.6918(2) 0.0347(3) Uani 1 1 d . . . . .
C10 C 0.11838(15) 0.21078(6) 0.6549(2) 0.0378(4) Uani 1 1 d . . . . .
C11 C 0.32486(16) 0.25188(6) 0.7534(2) 0.0385(4) Uani 1 1 d . . . . .
C12 C -0.02593(15) 0.30589(5) 0.6363(2) 0.0328(3) Uani 1 1 d . . . . .
C13 C -0.11115(15) 0.27363(6) 0.7152(2) 0.0364(4) Uani 1 1 d . . . . .
H13 H -0.073950 0.250077 0.798229 0.044 Uiso 1 1 calc R . . . .
C14 C -0.24934(16) 0.27588(6) 0.6728(2) 0.0429(4) Uani 1 1 d . . . . .
H14 H -0.306960 0.253793 0.726148 0.052 Uiso 1 1 calc R . . . .
C15 C -0.30358(17) 0.31029(6) 0.5526(3) 0.0473(4) Uani 1 1 d . . . . .
H15 H -0.398481 0.311455 0.522320 0.057 Uiso 1 1 calc R . . . .
C16 C -0.22049(18) 0.34309(6) 0.4760(2) 0.0456(4) Uani 1 1 d . . . . .
H16 H -0.258560 0.366896 0.394482 0.055 Uiso 1 1 calc R . . . .
C17 C -0.08181(16) 0.34121(6) 0.5181(2) 0.0390(4) Uani 1 1 d . . . . .
H17 H -0.024917 0.363964 0.466548 0.047 Uiso 1 1 calc R . . . .
C18 C 0.35384(16) 0.55529(5) 0.88079(19) 0.0353(3) Uani 1 1 d . . . . .
C19 C 0.25371(18) 0.58280(6) 0.9506(2) 0.0452(4) Uani 1 1 d . . . . .
H19 H 0.168987 0.568001 0.964858 0.054 Uiso 1 1 calc R . . . .
C20 C 0.2771(2) 0.63157(7) 0.9992(3) 0.0525(5) Uani 1 1 d . . . . .
H20 H 0.208329 0.650121 1.046266 0.063 Uiso 1 1 calc R . . . .
C21 C 0.3999(2) 0.65330(6) 0.9794(2) 0.0495(4) Uani 1 1 d . . . . .
H21 H 0.416023 0.686696 1.013661 0.059 Uiso 1 1 calc R . . . .
C22 C 0.49951(19) 0.62644(6) 0.9096(3) 0.0498(4) Uani 1 1 d . . . . .
H22 H 0.583999 0.641474 0.895754 0.060 Uiso 1 1 calc R . . . .
C23 C 0.47688(17) 0.57769(6) 0.8598(2) 0.0420(4) Uani 1 1 d . . . . .
H23 H 0.545634 0.559510 0.811136 0.050 Uiso 1 1 calc R . . . .
O1A O 0.0432(2) 0.48840(10) 1.1018(3) 0.0491(6) Uani 0.5 1 d . U P A -1
H1A H -0.028597 0.504399 1.106796 0.074 Uiso 0.5 1 calc GR . P A -1
C24 C 0.1017(5) 0.47530(18) 1.2822(6) 0.0543(11) Uani 0.5 1 d . U P A -1
H24A H 0.145629 0.442914 1.280629 0.081 Uiso 0.5 1 calc GR . P A -1
H24B H 0.029479 0.474076 1.359748 0.081 Uiso 0.5 1 calc GR . P A -1
H24C H 0.168307 0.500307 1.324824 0.081 Uiso 0.5 1 calc GR . P A -1
O1C O 0.3394(3) 0.51321(12) 1.3780(4) 0.0622(8) Uani 0.5 1 d . . P B -2
H1C H 0.365720 0.502618 1.478445 0.093 Uiso 0.5 1 calc GR . P B -2
C26 C 0.1977(6) 0.5157(3) 1.3578(8) 0.0598(16) Uani 0.5 1 d . . P B -2
H26A H 0.168675 0.542827 1.278213 0.090 Uiso 0.5 1 calc GR . P B -2
H26B H 0.164722 0.521573 1.471893 0.090 Uiso 0.5 1 calc GR . P B -2
H26C H 0.160807 0.484450 1.309370 0.090 Uiso 0.5 1 calc GR . P B -2
C25 C 0.1357(12) 0.4622(4) 1.3083(14) 0.057(3) Uiso 0.25 1 d . U P C -3
H25A H 0.182292 0.456075 1.204192 0.086 Uiso 0.25 1 calc GR . P C -3
H25B H 0.038553 0.456717 1.280312 0.086 Uiso 0.25 1 calc GR . P C -3
H25C H 0.170469 0.439703 1.402085 0.086 Uiso 0.25 1 calc GR . P C -3
O1B O 0.1608(11) 0.5172(5) 1.3700(17) 0.078(4) Uiso 0.25 1 d . U P C -3
H1B H 0.086390 0.530993 1.380690 0.118 Uiso 0.25 1 calc GR . P C -3

loop_
_atom_site_aniso_label
_atom_site_aniso_U_11
_atom_site_aniso_U_22
_atom_site_aniso_U_33
_atom_site_aniso_U_23
_atom_site_aniso_U_13
_atom_site_aniso_U_12
N1 0.0344(7) 0.0325(6) 0.0459(8) 0.0005(5) 0.0113(5) -0.0022(5)
N2 0.0406(7) 0.0346(7) 0.0433(7) -0.0059(5) 0.0171(6) -0.0047(5)
N3 0.0506(9) 0.0376(8) 0.0644(10) -0.0073(7) 0.0160(7) -0.0040(6)
N4 0.0389(8) 0.0428(8) 0.0682(10) 0.0106(7) 0.0032(7) 0.0017(6)
C1 0.0366(8) 0.0332(7) 0.0321(7) 0.0036(6) 0.0053(6) -0.0002(6)
C2 0.0334(7) 0.0335(7) 0.0366(8) -0.0017(6) 0.0107(6) 0.0003(6)
C3 0.0330(7) 0.0310(7) 0.0361(8) 0.0038(6) 0.0088(6) 0.0006(6)
C4 0.0362(8) 0.0347(8) 0.0465(9) 0.0020(6) 0.0177(6) 0.0011(6)
C5 0.0365(8) 0.0310(7) 0.0429(8) -0.0005(6) 0.0126(6) 0.0035(6)
C6 0.0318(7) 0.0323(7) 0.0383(8) 0.0010(6) 0.0070(6) 0.0000(6)
C7 0.0321(7) 0.0367(8) 0.0452(8) -0.0037(6) 0.0134(6) -0.0020(6)
C8 0.0346(8) 0.0344(7) 0.0320(7) -0.0018(6) 0.0096(6) -0.0007(6)
C9 0.0332(8) 0.0325(8) 0.0393(8) -0.0004(6) 0.0076(6) -0.0004(6)
C10 0.0368(8) 0.0346(8) 0.0433(9) -0.0010(6) 0.0107(6) 0.0025(6)
C11 0.0391(9) 0.0307(7) 0.0467(9) 0.0032(6) 0.0089(7) 0.0006(6)
C12 0.0327(7) 0.0305(7) 0.0360(8) -0.0049(6) 0.0066(6) -0.0003(6)
C13 0.0360(8) 0.0332(7) 0.0411(8) -0.0038(6) 0.0094(6) -0.0001(6)
C14 0.0349(8) 0.0385(8) 0.0572(10) -0.0099(7) 0.0138(7) -0.0043(6)
C15 0.0328(8) 0.0443(9) 0.0637(11) -0.0160(8) 0.0005(7) 0.0016(7)
C16 0.0445(9) 0.0414(9) 0.0493(10) -0.0052(7) -0.0040(7) 0.0075(7)
C17 0.0419(8) 0.0339(8) 0.0421(9) -0.0014(6) 0.0077(7) 0.0011(6)
C18 0.0405(8) 0.0335(7) 0.0318(7) 0.0026(6) 0.0036(6) -0.0019(6)
C19 0.0496(10) 0.0403(9) 0.0475(9) -0.0074(7) 0.0142(7) -0.0056(7)
C20 0.0610(11) 0.0421(9) 0.0555(11) -0.0129(8) 0.0121(9) -0.0013(8)
C21 0.0610(11) 0.0340(8) 0.0516(10) -0.0046(7) -0.0027(8) -0.0052(7)
C22 0.0477(10) 0.0390(9) 0.0612(11) 0.0038(8) -0.0025(8) -0.0096(7)
C23 0.0398(8) 0.0364(8) 0.0499(9) 0.0033(7) 0.0043(7) -0.0016(6)
O1A 0.0395(12) 0.0617(15) 0.0492(13) -0.0013(11) 0.0196(10) 0.0057(11)
C24 0.055(2) 0.052(2) 0.0597(18) 0.0209(19) 0.0237(15) 0.009(2)
O1C 0.0456(14) 0.090(2) 0.0530(15) 0.0243(14) 0.0166(11) -0.0031(13)
C26 0.037(2) 0.092(4) 0.051(3) 0.025(2) 0.004(2) 0.005(2)

loop_
_atom_type_symbol
_atom_type_description
_atom_type_scat_dispersion_real
_atom_type_scat_dispersion_imag
_atom_type_scat_source
C C 0.0181 0.0091 'International Tables Vol C Tables 4.2.6.8 and 6.1.1.4'
H H 0.0000 0.0000 'International Tables Vol C Tables 4.2.6.8 and 6.1.1.4'
N N 0.0311 0.0180 'International Tables Vol C Tables 4.2.6.8 and 6.1.1.4'
O O 0.0492 0.0322 'International Tables Vol C Tables 4.2.6.8 and 6.1.1.4'

loop_
_geom_angle_atom_site_label_1
_geom_angle_atom_site_label_2
_geom_angle_atom_site_label_3
_geom_angle
_geom_angle_site_symmetry_1
_geom_angle_site_symmetry_3
_geom_angle_publ_flag
C1 N1 H1 126.7 . . ?
C1 N1 C3 106.62(12) . . ?
C3 N1 H1 126.7 . . ?
C1 N2 H2 126.8 . . ?
C1 N2 C2 106.34(12) . . ?
C2 N2 H2 126.8 . . ?
N1 C1 C18 122.64(14) . . ?
N2 C1 N1 112.29(13) . . ?
N2 C1 C18 125.06(14) . . ?
N2 C2 C3 107.20(13) . . ?
N2 C2 C7 131.64(14) . . ?
C7 C2 C3 121.15(14) . . ?
N1 C3 C2 107.55(13) . . ?
N1 C3 C4 130.94(14) . . ?
C4 C3 C2 121.47(14) . . ?
C3 C4 H4 121.3 . . ?
C5 C4 C3 117.45(14) . . ?
C5 C4 H4 121.3 . . ?
C4 C5 H5 119.1 . . ?
C4 C5 C6 121.89(14) . . ?
C6 C5 H5 119.1 . . ?
C5 C6 C8 119.63(13) . . ?
C7 C6 C5 120.42(14) . . ?
C7 C6 C8 119.94(13) . . ?
C2 C7 C6 117.58(14) . . ?
C2 C7 H7 121.2 . . ?
C6 C7 H7 121.2 . . ?
C6 C8 C12 119.05(13) . . ?
C9 C8 C6 120.40(13) . . ?
C9 C8 C12 120.53(13) . . ?
C8 C9 C10 124.62(14) . . ?
C8 C9 C11 122.88(13) . . ?
C11 C9 C10 112.50(13) . . ?
N3 C10 C9 175.58(16) . . ?
N4 C11 C9 175.63(16) . . ?
C13 C12 C8 121.19(13) . . ?
C17 C12 C8 119.39(14) . . ?
C17 C12 C13 119.41(14) . . ?
C12 C13 H13 119.9 . . ?
C14 C13 C12 120.24(15) . . ?
C14 C13 H13 119.9 . . ?
C13 C14 H14 120.0 . . ?
C15 C14 C13 119.92(16) . . ?
C15 C14 H14 120.0 . . ?
C14 C15 H15 119.8 . . ?
C14 C15 C16 120.42(15) . . ?
C16 C15 H15 119.8 . . ?
C15 C16 H16 120.0 . . ?
C15 C16 C17 120.07(16) . . ?
C17 C16 H16 120.0 . . ?
C12 C17 H17 120.0 . . ?
C16 C17 C12 119.91(15) . . ?
C16 C17 H17 120.0 . . ?
C19 C18 C1 121.00(14) . . ?
C23 C18 C1 120.00(14) . . ?
C23 C18 C19 118.99(15) . . ?
C18 C19 H19 119.8 . . ?
C20 C19 C18 120.35(16) . . ?
C20 C19 H19 119.8 . . ?
C19 C20 H20 119.9 . . ?
C21 C20 C19 120.21(17) . . ?
C21 C20 H20 119.9 . . ?
C20 C21 H21 120.1 . . ?
C20 C21 C22 119.88(16) . . ?
C22 C21 H21 120.1 . . ?
C21 C22 H22 119.8 . . ?
C21 C22 C23 120.37(17) . . ?
C23 C22 H22 119.8 . . ?
C18 C23 H23 119.9 . . ?
C22 C23 C18 120.20(16) . . ?
C22 C23 H23 119.9 . . ?
C24 O1A H1A 109.5 . . ?
O1A C24 H24A 109.5 . . ?
O1A C24 H24B 109.5 . . ?
O1A C24 H24C 109.5 . . ?
H24A C24 H24B 109.5 . . ?
H24A C24 H24C 109.5 . . ?
H24B C24 H24C 109.5 . . ?
C26 O1C H1C 109.5 . . ?
O1C C26 H26A 109.5 . . ?
O1C C26 H26B 109.5 . . ?
O1C C26 H26C 109.5 . . ?
H26A C26 H26B 109.5 . . ?
H26A C26 H26C 109.5 . . ?
H26B C26 H26C 109.5 . . ?
H25A C25 H25B 109.5 . . ?
H25A C25 H25C 109.5 . . ?
H25B C25 H25C 109.5 . . ?
O1B C25 H25A 109.5 . . ?
O1B C25 H25B 109.5 . . ?
O1B C25 H25C 109.5 . . ?
C25 O1B H1B 109.5 . . ?

loop_
_geom_bond_atom_site_label_1
_geom_bond_atom_site_label_2
_geom_bond_distance
_geom_bond_site_symmetry_2
_geom_bond_publ_flag
N1 H1 0.8800 . ?
N1 C1 1.343(2) . ?
N1 C3 1.371(2) . ?
N2 H2 0.8800 . ?
N2 C1 1.338(2) . ?
N2 C2 1.384(2) . ?
N3 C10 1.149(2) . ?
N4 C11 1.145(2) . ?
C1 C18 1.467(2) . ?
C2 C3 1.403(2) . ?
C2 C7 1.389(2) . ?
C3 C4 1.391(2) . ?
C4 H4 0.9500 . ?
C4 C5 1.369(2) . ?
C5 H5 0.9500 . ?
C5 C6 1.419(2) . ?
C6 C7 1.393(2) . ?
C6 C8 1.471(2) . ?
C7 H7 0.9500 . ?
C8 C9 1.369(2) . ?
C8 C12 1.475(2) . ?
C9 C10 1.438(2) . ?
C9 C11 1.437(2) . ?
C12 C13 1.398(2) . ?
C12 C17 1.394(2) . ?
C13 H13 0.9500 . ?
C13 C14 1.382(2) . ?
C14 H14 0.9500 . ?
C14 C15 1.382(3) . ?
C15 H15 0.9500 . ?
C15 C16 1.385(3) . ?
C16 H16 0.9500 . ?
C16 C17 1.386(2) . ?
C17 H17 0.9500 . ?
C18 C19 1.395(2) . ?
C18 C23 1.391(2) . ?
C19 H19 0.9500 . ?
C19 C20 1.384(2) . ?
C20 H20 0.9500 . ?
C20 C21 1.379(3) . ?
C21 H21 0.9500 . ?
C21 C22 1.381(3) . ?
C22 H22 0.9500 . ?
C22 C23 1.385(2) . ?
C23 H23 0.9500 . ?
O1A H1A 0.8400 . ?
O1A C24 1.490(6) . ?
C24 H24A 0.9800 . ?
C24 H24B 0.9800 . ?
C24 H24C 0.9800 . ?
O1C H1C 0.8400 . ?
O1C C26 1.405(7) . ?
C26 H26A 0.9800 . ?
C26 H26B 0.9800 . ?
C26 H26C 0.9800 . ?
C25 H25A 0.9800 . ?
C25 H25B 0.9800 . ?
C25 H25C 0.9800 . ?
C25 O1B 1.574(16) . ?
O1B H1B 0.8400 . ?

loop_
_geom_hbond_atom_site_label_D
_geom_hbond_atom_site_label_H
_geom_hbond_atom_site_label_A
_geom_hbond_distance_DH
_geom_hbond_distance_HA
_geom_hbond_distance_DA
_geom_hbond_angle_DHA
_geom_hbond_site_symmetry_A
_geom_hbond_publ_flag
N2 H2 O1A 0.88 1.89 2.727(3) 158.5 . yes
N2 H2 O1A 0.88 2.09 2.857(3) 145.0 3_567 yes
O1A H1A N2 0.84 2.04 2.857(3) 163.0 3_567 yes

loop_
_geom_torsion_atom_site_label_1
_geom_torsion_atom_site_label_2
_geom_torsion_atom_site_label_3
_geom_torsion_atom_site_label_4
_geom_torsion
_geom_torsion_site_symmetry_1
_geom_torsion_site_symmetry_2
_geom_torsion_site_symmetry_3
_geom_torsion_site_symmetry_4
_geom_torsion_publ_flag
N1 C1 C18 C19 169.15(15) . . . . ?
N1 C1 C18 C23 -9.8(2) . . . . ?
N1 C3 C4 C5 -178.82(15) . . . . ?
N2 C1 C18 C19 -9.6(2) . . . . ?
N2 C1 C18 C23 171.43(15) . . . . ?
N2 C2 C3 N1 0.01(17) . . . . ?
N2 C2 C3 C4 -177.78(14) . . . . ?
N2 C2 C7 C6 179.37(16) . . . . ?
C1 N1 C3 C2 -0.13(17) . . . . ?
C1 N1 C3 C4 177.37(16) . . . . ?
C1 N2 C2 C3 0.11(17) . . . . ?
C1 N2 C2 C7 -178.77(17) . . . . ?
C1 C18 C19 C20 -179.42(16) . . . . ?
C1 C18 C23 C22 179.75(15) . . . . ?
C2 N2 C1 N1 -0.20(18) . . . . ?
C2 N2 C1 C18 178.64(14) . . . . ?
C2 C3 C4 C5 -1.6(2) . . . . ?
C3 N1 C1 N2 0.21(18) . . . . ?
C3 N1 C1 C18 -178.67(13) . . . . ?
C3 C2 C7 C6 0.6(2) . . . . ?
C3 C4 C5 C6 0.2(2) . . . . ?
C4 C5 C6 C7 1.7(2) . . . . ?
C4 C5 C6 C8 -179.34(14) . . . . ?
C5 C6 C7 C2 -2.0(2) . . . . ?
C5 C6 C8 C9 42.3(2) . . . . ?
C5 C6 C8 C12 -136.39(15) . . . . ?
C6 C8 C9 C10 -169.53(14) . . . . ?
C6 C8 C9 C11 11.1(2) . . . . ?
C6 C8 C12 C13 -142.88(15) . . . . ?
C6 C8 C12 C17 38.5(2) . . . . ?
C7 C2 C3 N1 179.04(14) . . . . ?
C7 C2 C3 C4 1.3(2) . . . . ?
C7 C6 C8 C9 -138.72(16) . . . . ?
C7 C6 C8 C12 42.6(2) . . . . ?
C8 C6 C7 C2 179.00(14) . . . . ?
C8 C12 C13 C14 -176.90(14) . . . . ?
C8 C12 C17 C16 176.73(14) . . . . ?
C9 C8 C12 C13 38.4(2) . . . . ?
C9 C8 C12 C17 -140.19(15) . . . . ?
C12 C8 C9 C10 9.1(2) . . . . ?
C12 C8 C9 C11 -170.22(14) . . . . ?
C12 C13 C14 C15 -0.3(2) . . . . ?
C13 C12 C17 C16 -1.9(2) . . . . ?
C13 C14 C15 C16 -0.9(3) . . . . ?
C14 C15 C16 C17 0.7(3) . . . . ?
C15 C16 C17 C12 0.7(2) . . . . ?
C17 C12 C13 C14 1.7(2) . . . . ?
C18 C19 C20 C21 -0.2(3) . . . . ?
C19 C18 C23 C22 0.7(2) . . . . ?
C19 C20 C21 C22 0.5(3) . . . . ?
C20 C21 C22 C23 -0.2(3) . . . . ?
C21 C22 C23 C18 -0.4(3) . . . . ?
C23 C18 C19 C20 -0.4(3) . . . . ?
